data_4103883
loop_
_publ_author_name
'Ian C. Stewart'
'Diego Benitez'
'Daniel J. O'Leary'
'Ekaterina Tkatchouk'
'Michael W. Day'
'William A. Goddard'
'Robert H. Grubbs'

_publ_section_title
;
 Conformations of N-Heterocyclic Carbene Ligands in Ruthenium Complexes
 Relevant to Olefin Metathesis
;
_journal_name_full 'Journal of the American Chemical Society'
_journal_page_first 1931
_journal_page_last 1938
_journal_paper_doi 10.1021/ja8078913
_journal_volume 131
_journal_year 2009
_chemical_formula_moiety 'C27 H30 Cl2 N2 O Ru'
_chemical_formula_sum 'C27 H30 Cl2 N2 O Ru'
_chemical_formula_weight 570.50
_chemical_name_systematic
;
 ?
;
_space_group_IT_number 14
_symmetry_cell_setting monoclinic
_symmetry_space_group_name_Hall '-P 2ybc'
_symmetry_space_group_name_H-M 'P 1 21/c 1'
_atom_sites_solution_hydrogens geom
_atom_sites_solution_primary direct
_atom_sites_solution_secondary difmap
_audit_creation_method SHELXL-97
_cell_angle_alpha 90.00
_cell_angle_beta 105.5780(10)
_cell_angle_gamma 90.00
_cell_formula_units_Z 4
_cell_length_a 11.5794(3)
_cell_length_b 13.9350(4)
_cell_length_c 16.6418(5)
_cell_measurement_reflns_used 33816
_cell_measurement_temperature 100(2)
_cell_measurement_theta_max 41.57
_cell_measurement_theta_min 2.34
_cell_volume 2586.66(13)
_computing_cell_refinement 'Bruker SAINT v6.45A'
_computing_data_collection 'Bruker SMART v5.630'
_computing_data_reduction 'Bruker SAINT v6.45A'
_computing_molecular_graphics 'Bruker XP v5.1'
_computing_publication_material 'Bruker XCIF v6.12'
_computing_structure_refinement 'Bruker XL v6.12'
_computing_structure_solution 'Bruker XS v6.12'
_diffrn_ambient_temperature 100(2)
_diffrn_measured_fraction_theta_full 0.993
_diffrn_measured_fraction_theta_max 0.831
_diffrn_measurement_device_type 'Bruker SMART 1000'
_diffrn_measurement_method '\w scans at 7 \f settings'
_diffrn_radiation_monochromator graphite
_diffrn_radiation_source 'fine-focus sealed tube'
_diffrn_radiation_type MoK\a
_diffrn_radiation_wavelength 0.71073
_diffrn_reflns_av_R_equivalents 0.0822
_diffrn_reflns_av_sigmaI/netI 0.0534
_diffrn_reflns_limit_h_max 20
_diffrn_reflns_limit_h_min -20
_diffrn_reflns_limit_k_max 25
_diffrn_reflns_limit_k_min -25
_diffrn_reflns_limit_l_max 30
_diffrn_reflns_limit_l_min -28
_diffrn_reflns_number 79070
_diffrn_reflns_theta_full 29.44
_diffrn_reflns_theta_max 41.89
_diffrn_reflns_theta_min 1.83
_exptl_absorpt_coefficient_mu 0.835
_exptl_absorpt_correction_T_max 0.8921
_exptl_absorpt_correction_T_min 0.7645
_exptl_absorpt_correction_type multi-scan
_exptl_absorpt_process_details 'Bruker SADABS'
_exptl_crystal_colour 'Dark green'
_exptl_crystal_density_diffrn 1.465
_exptl_crystal_density_method 'not measured'
_exptl_crystal_description Block
_exptl_crystal_F_000 1168
_exptl_crystal_size_max 0.34
_exptl_crystal_size_mid 0.28
_exptl_crystal_size_min 0.14
_refine_diff_density_max 1.532
_refine_diff_density_min -1.125
_refine_diff_density_rms 0.108
_refine_ls_extinction_method none
_refine_ls_goodness_of_fit_ref 1.350
_refine_ls_hydrogen_treatment Riding
_refine_ls_matrix_type 'Full matrix'
_refine_ls_number_parameters 332
_refine_ls_number_reflns 14920
_refine_ls_number_restraints 15
_refine_ls_restrained_S_all 1.350
_refine_ls_R_factor_all 0.0575
_refine_ls_R_factor_gt 0.0348
_refine_ls_shift/su_max 0.002
_refine_ls_shift/su_mean 0.000
_refine_ls_structure_factor_coef Fsqd
_refine_ls_weighting_details w=1/s^2^(Fo^2^)
_refine_ls_weighting_scheme sigma
_refine_ls_wR_factor_gt 0.0652
_refine_ls_wR_factor_ref 0.0688
_reflns_number_gt 10742
_reflns_number_total 14920
_reflns_threshold_expression >2sigma(I)
_cod_data_source_file ja8078913_si_002.cif
_cod_data_source_block ics01
_cod_depositor_comments
;
The following automatic conversions were performed:

'_refine_ls_weighting_scheme' value 'Sigma' changed to 'sigma'
according to the built-in table from CIF Core dictionary named
'cif_core.dic' version 2.4.1 from 2010-06-29.

Automatic conversion script
Id: cif_fix_values 1715 2011-07-08 13:25:40Z adriana 

The following automatic conversions were performed:

'_atom_sites_solution_primary' value 'Direct methods' was changed to
'direct'.

'_atom_sites_solution_secondary' value 'Difference Fourier map' was
changed to 'difmap'.

'_atom_sites_solution_hydrogens' value 'Geometric positions' was
changed to 'geom'.

Automatic conversion script
Id: cif_fix_values 6452 2018-10-05 10:23:21Z andrius 
;
_cod_original_sg_symbol_Hall -P2ybc
_cod_database_code 4103883

loop_
_symmetry_equiv_pos_as_xyz
'x, y, z'
'-x, y+1/2, -z+1/2'
'-x, -y, -z'
'x, -y-1/2, z-1/2'

loop_
_atom_site_label
_atom_site_type_symbol
_atom_site_fract_x
_atom_site_fract_y
_atom_site_fract_z
_atom_site_U_iso_or_equiv
_atom_site_adp_type
_atom_site_occupancy
_atom_site_symmetry_multiplicity
_atom_site_calc_flag
_atom_site_refinement_flags
_atom_site_disorder_assembly
_atom_site_disorder_group
Ru1 Ru 0.230829(9) 0.788069(6) 0.414384(6) 0.01306(2) Uani 1 1 d . . .
Cl1 Cl 0.40005(3) 0.73543(2) 0.517003(18) 0.02026(6) Uani 1 1 d . . .
Cl2 Cl 0.05098(3) 0.78401(2) 0.30704(2) 0.02081(6) Uani 1 1 d . . .
O1 O 0.12532(9) 0.77771(6) 0.51294(6) 0.01875(18) Uani 1 1 d . . .
N1 N 0.37470(11) 0.72080(8) 0.30809(7) 0.0212(2) Uani 1 1 d . A .
N2 N 0.33738(10) 0.87249(7) 0.28186(7) 0.0177(2) Uani 1 1 d . . .
C1 C 0.32110(11) 0.79897(8) 0.33054(7) 0.0147(2) Uani 1 1 d . A .
C2 C 0.41112(16) 0.73651(10) 0.23076(9) 0.0299(3) Uani 1 1 d . . .
H2A H 0.3521 0.7089 0.1817 0.036 Uiso 1 1 calc R A .
H2B H 0.4912 0.7088 0.2347 0.036 Uiso 1 1 calc R . .
C3 C 0.41322(14) 0.84589(10) 0.22659(9) 0.0258(3) Uani 1 1 d . A .
H3A H 0.4957 0.8712 0.2478 0.031 Uiso 1 1 calc R . .
H3B H 0.3785 0.8693 0.1690 0.031 Uiso 1 1 calc R . .
C4 C 0.36258(14) 0.62482(9) 0.33603(8) 0.0237(3) Uani 1 1 d . . .
C5 C 0.46582(16) 0.57205(11) 0.37371(9) 0.0307(3) Uani 1 1 d . A .
C6 C 0.44942(19) 0.47842(11) 0.39860(9) 0.0397(5) Uani 1 1 d . . .
H6 H 0.5178 0.4410 0.4246 0.048 Uiso 1 1 calc R A .
C7 C 0.3367(2) 0.43856(11) 0.38657(10) 0.0422(5) Uani 1 1 d . A .
H7 H 0.3286 0.3746 0.4040 0.051 Uiso 1 1 calc R . .
C8 C 0.23595(19) 0.49170(11) 0.34917(10) 0.0383(4) Uani 1 1 d . . .
H8 H 0.1583 0.4647 0.3409 0.046 Uiso 1 1 calc R A .
C9 C 0.24938(16) 0.58575(10) 0.32357(9) 0.0282(3) Uani 1 1 d . A .
H9 H 0.1806 0.6228 0.2976 0.034 Uiso 1 1 calc R . .
C10 C 0.58938(16) 0.61437(14) 0.39017(11) 0.0404(4) Uani 1 1 d . . .
H10A H 0.6457 0.5759 0.4324 0.061 Uiso 1 1 calc R A .
H10B H 0.5885 0.6803 0.4104 0.061 Uiso 1 1 calc R . .
H10C H 0.6145 0.6145 0.3385 0.061 Uiso 1 1 calc R . .
C11 C 0.30096(16) 0.97025(9) 0.28520(10) 0.0161(3) Uani 0.914(2) 1 d PD A 1
C12 C 0.38023(13) 1.03882(10) 0.33129(9) 0.0184(3) Uani 0.914(2) 1 d PD A 1
C13 C 0.33745(14) 1.13295(10) 0.33236(10) 0.0210(3) Uani 0.914(2) 1 d PD A 1
H13 H 0.3886 1.1805 0.3643 0.025 Uiso 0.914(2) 1 calc PR A 1
C14 C 0.22216(15) 1.15788(10) 0.28781(10) 0.0230(3) Uani 0.914(2) 1 d PD A 1
H14 H 0.1954 1.2222 0.2891 0.028 Uiso 0.914(2) 1 calc PR A 1
C15 C 0.14557(14) 1.08931(10) 0.24132(10) 0.0223(3) Uani 0.914(2) 1 d PD A 1
H15 H 0.0669 1.1066 0.2103 0.027 Uiso 0.914(2) 1 calc PR A 1
C16 C 0.18510(14) 0.99520(10) 0.24060(9) 0.0195(3) Uani 0.914(2) 1 d PD A 1
H16 H 0.1328 0.9477 0.2096 0.023 Uiso 0.914(2) 1 calc PR A 1
C17 C 0.50497(15) 1.01268(12) 0.38042(10) 0.0270(3) Uani 0.914(2) 1 d PD A 1
H17A H 0.5033 0.9511 0.4086 0.040 Uiso 0.914(2) 1 calc PR A 1
H17B H 0.5364 1.0625 0.4221 0.040 Uiso 0.914(2) 1 calc PR A 1
H17C H 0.5567 1.0073 0.3427 0.040 Uiso 0.914(2) 1 calc PR A 1
C11B C 0.3366(10) 0.9686(5) 0.3060(9) 0.015(4) Uiso 0.086(2) 1 d PD A 2
C12B C 0.2437(7) 1.0334(6) 0.2723(6) 0.014(2) Uiso 0.086(2) 1 d PD A 2
C13B C 0.2553(8) 1.1270(5) 0.3047(7) 0.012(2) Uiso 0.086(2) 1 d PD A 2
H13B H 0.1930 1.1722 0.2838 0.014 Uiso 0.086(2) 1 calc PR A 2
C14B C 0.3558(9) 1.1550(5) 0.3665(7) 0.014(3) Uiso 0.086(2) 1 d PD A 2
H14B H 0.3623 1.2191 0.3867 0.017 Uiso 0.086(2) 1 calc PR A 2
C15B C 0.4470(8) 1.0897(6) 0.3991(6) 0.015(3) Uiso 0.086(2) 1 d PD A 2
H15B H 0.5138 1.1077 0.4436 0.018 Uiso 0.086(2) 1 calc PR A 2
C16B C 0.4394(7) 0.9976(5) 0.3659(6) 0.008(2) Uiso 0.086(2) 1 d PD A 2
H16B H 0.5047 0.9543 0.3842 0.010 Uiso 0.086(2) 1 calc PR A 2
C17B C 0.1349(10) 1.0045(9) 0.2048(9) 0.031(4) Uiso 0.086(2) 1 d PD A 2
H17D H 0.1575 0.9933 0.1529 0.046 Uiso 0.086(2) 1 calc PR A 2
H17E H 0.0748 1.0557 0.1962 0.046 Uiso 0.086(2) 1 calc PR A 2
H17F H 0.1012 0.9454 0.2213 0.046 Uiso 0.086(2) 1 calc PR A 2
C18 C 0.23512(11) 0.91291(8) 0.44975(7) 0.0154(2) Uani 1 1 d . . .
H18 H 0.2728 0.9608 0.4250 0.018 Uiso 1 1 calc R . .
C19 C 0.18103(11) 0.93788(8) 0.51540(7) 0.0144(2) Uani 1 1 d . . .
C20 C 0.18397(12) 1.03168(8) 0.54672(8) 0.0186(2) Uani 1 1 d . . .
H20 H 0.2246 1.0806 0.5253 0.022 Uiso 1 1 calc R . .
C21 C 0.12843(13) 1.05389(9) 0.60854(8) 0.0224(3) Uani 1 1 d . . .
H21 H 0.1305 1.1176 0.6293 0.027 Uiso 1 1 calc R . .
C22 C 0.06967(13) 0.98161(10) 0.63979(8) 0.0229(3) Uani 1 1 d . . .
H22 H 0.0304 0.9970 0.6814 0.027 Uiso 1 1 calc R . .
C23 C 0.06697(12) 0.88711(10) 0.61164(8) 0.0209(2) Uani 1 1 d . . .
H23 H 0.0285 0.8382 0.6347 0.025 Uiso 1 1 calc R . .
C24 C 0.12201(11) 0.86624(8) 0.54896(7) 0.0155(2) Uani 1 1 d . . .
C25 C 0.06791(13) 0.69567(9) 0.54178(9) 0.0231(3) Uani 1 1 d . . .
H25 H 0.0865 0.6971 0.6040 0.028 Uiso 1 1 calc R . .
C26 C 0.12240(15) 0.60642(10) 0.51472(11) 0.0304(3) Uani 1 1 d . . .
H26A H 0.0975 0.6016 0.4537 0.046 Uiso 1 1 calc R . .
H26B H 0.0949 0.5496 0.5390 0.046 Uiso 1 1 calc R . .
H26C H 0.2100 0.6104 0.5340 0.046 Uiso 1 1 calc R . .
C27 C -0.06702(14) 0.70000(11) 0.50458(11) 0.0325(3) Uani 1 1 d . . .
H27A H -0.0978 0.7606 0.5204 0.049 Uiso 1 1 calc R . .
H27B H -0.1049 0.6462 0.5257 0.049 Uiso 1 1 calc R . .
H27C H -0.0854 0.6960 0.4437 0.049 Uiso 1 1 calc R . .

loop_
_atom_site_aniso_label
_atom_site_aniso_U_11
_atom_site_aniso_U_22
_atom_site_aniso_U_33
_atom_site_aniso_U_23
_atom_site_aniso_U_13
_atom_site_aniso_U_12
Ru1 0.01672(5) 0.01163(3) 0.01206(4) 0.00002(3) 0.00597(3) 0.00168(4)
Cl1 0.02539(16) 0.02253(12) 0.01306(12) 0.00303(10) 0.00549(11) 0.00795(12)
Cl2 0.01846(14) 0.02052(12) 0.02181(14) -0.00497(11) 0.00258(11) 0.00053(12)
O1 0.0250(5) 0.0147(4) 0.0205(4) -0.0014(3) 0.0129(4) -0.0027(3)
N1 0.0341(6) 0.0188(4) 0.0149(5) 0.0031(4) 0.0136(4) 0.0115(4)
N2 0.0239(6) 0.0168(4) 0.0164(5) 0.0026(4) 0.0123(4) 0.0052(4)
C1 0.0165(5) 0.0155(5) 0.0116(5) 0.0011(4) 0.0032(4) 0.0042(4)
C2 0.0483(10) 0.0270(6) 0.0216(7) 0.0051(5) 0.0220(7) 0.0162(6)
C3 0.0347(8) 0.0272(6) 0.0226(6) 0.0033(5) 0.0201(6) 0.0075(6)
C4 0.0426(8) 0.0186(5) 0.0123(5) 0.0021(4) 0.0113(5) 0.0146(6)
C5 0.0498(10) 0.0301(7) 0.0146(6) 0.0044(5) 0.0128(6) 0.0232(7)
C6 0.0749(13) 0.0286(7) 0.0191(7) 0.0075(6) 0.0184(8) 0.0319(8)
C7 0.0882(15) 0.0184(6) 0.0225(7) 0.0042(5) 0.0191(9) 0.0129(8)
C8 0.0682(13) 0.0206(6) 0.0263(8) -0.0001(6) 0.0131(8) 0.0001(7)
C9 0.0473(9) 0.0181(5) 0.0191(6) 0.0008(5) 0.0086(6) 0.0080(6)
C10 0.0416(10) 0.0569(11) 0.0260(8) 0.0102(7) 0.0149(7) 0.0271(9)
C11 0.0210(9) 0.0159(6) 0.0142(7) 0.0019(4) 0.0096(6) 0.0008(5)
C12 0.0179(7) 0.0209(6) 0.0181(6) 0.0027(5) 0.0077(5) -0.0006(5)
C13 0.0238(8) 0.0188(6) 0.0228(7) 0.0004(5) 0.0103(6) -0.0035(5)
C14 0.0261(8) 0.0174(6) 0.0288(8) 0.0016(5) 0.0128(6) 0.0026(6)
C15 0.0192(7) 0.0219(6) 0.0254(7) 0.0028(5) 0.0053(6) 0.0047(5)
C16 0.0210(7) 0.0196(6) 0.0186(6) 0.0006(5) 0.0068(5) 0.0008(5)
C17 0.0216(8) 0.0295(7) 0.0268(8) 0.0027(6) 0.0014(6) 0.0006(6)
C18 0.0186(6) 0.0149(4) 0.0146(5) -0.0007(4) 0.0076(4) -0.0012(4)
C19 0.0158(6) 0.0150(4) 0.0132(5) -0.0004(4) 0.0049(4) 0.0018(4)
C20 0.0222(6) 0.0156(5) 0.0184(6) -0.0018(4) 0.0062(5) 0.0016(5)
C21 0.0275(7) 0.0212(5) 0.0193(6) -0.0049(5) 0.0078(5) 0.0047(5)
C22 0.0237(7) 0.0295(6) 0.0176(6) -0.0030(5) 0.0091(5) 0.0063(5)
C23 0.0214(6) 0.0255(6) 0.0188(6) -0.0007(5) 0.0108(5) 0.0005(5)
C24 0.0155(6) 0.0171(5) 0.0147(5) -0.0006(4) 0.0052(4) 0.0010(4)
C25 0.0278(7) 0.0187(5) 0.0261(6) 0.0022(5) 0.0128(5) -0.0048(5)
C26 0.0381(9) 0.0162(5) 0.0406(9) -0.0003(6) 0.0171(7) -0.0041(6)
C27 0.0286(8) 0.0301(7) 0.0419(9) -0.0015(6) 0.0148(7) -0.0082(6)

loop_
_atom_type_symbol
_atom_type_description
_atom_type_scat_dispersion_real
_atom_type_scat_dispersion_imag
_atom_type_scat_source
C C 0.0033 0.0016 'International Tables Vol C Tables 4.2.6.8 and 6.1.1.4'
H H 0.0000 0.0000 'International Tables Vol C Tables 4.2.6.8 and 6.1.1.4'
N N 0.0061 0.0033 'International Tables Vol C Tables 4.2.6.8 and 6.1.1.4'
O O 0.0106 0.0060 'International Tables Vol C Tables 4.2.6.8 and 6.1.1.4'
Cl Cl 0.1484 0.1585 'International Tables Vol C Tables 4.2.6.8 and 6.1.1.4'
Ru Ru -1.2594 0.8363 'International Tables Vol C Tables 4.2.6.8 and 6.1.1.4'

loop_
_geom_angle_atom_site_label_1
_geom_angle_atom_site_label_2
_geom_angle_atom_site_label_3
_geom_angle
_geom_angle_publ_flag
C18 Ru1 C1 100.45(5) yes
C18 Ru1 O1 78.71(4) yes
C1 Ru1 O1 179.15(4) yes
C18 Ru1 Cl1 96.76(4) yes
C1 Ru1 Cl1 92.38(4) yes
O1 Ru1 Cl1 87.76(3) yes
C18 Ru1 Cl2 102.05(4) yes
C1 Ru1 Cl2 89.65(4) yes
O1 Ru1 Cl2 90.49(3) yes
Cl1 Ru1 Cl2 160.382(12) yes
C24 O1 C25 119.21(9) ?
C24 O1 Ru1 109.69(7) ?
C25 O1 Ru1 131.09(7) ?
C1 N1 C4 124.61(10) ?
C1 N1 C2 112.39(10) ?
C4 N1 C2 119.80(10) ?
C1 N2 C11B 122.8(7) ?
C1 N2 C11 127.49(10) ?
C1 N2 C3 112.63(10) ?
C11B N2 C3 118.0(8) ?
C11 N2 C3 119.52(10) ?
N2 C1 N1 107.24(10) ?
N2 C1 Ru1 132.26(8) ?
N1 C1 Ru1 120.34(8) ?
N1 C2 C3 101.52(10) ?
N2 C3 C2 101.69(10) ?
C9 C4 C5 121.43(13) ?
C9 C4 N1 119.31(12) ?
C5 C4 N1 119.25(14) ?
C6 C5 C4 117.10(17) ?
C6 C5 C10 120.72(15) ?
C4 C5 C10 122.14(14) ?
C7 C6 C5 122.04(16) ?
C8 C7 C6 120.02(15) ?
C7 C8 C9 119.32(18) ?
C4 C9 C8 120.10(15) ?
C16 C11 C12 121.15(12) ?
C16 C11 N2 117.96(13) ?
C12 C11 N2 120.89(15) ?
C11 C12 C13 117.54(14) ?
C11 C12 C17 121.70(13) ?
C13 C12 C17 120.73(14) ?
C14 C13 C12 121.32(14) ?
C13 C14 C15 120.31(13) ?
C14 C15 C16 119.42(14) ?
C15 C16 C11 120.24(14) ?
C16B C11B N2 114.4(5) ?
C16B C11B C12B 121.08(18) ?
N2 C11B C12B 124.4(5) ?
C11B C12B C13B 117.48(18) ?
C11B C12B C17B 121.73(19) ?
C13B C12B C17B 120.79(19) ?
C14B C13B C12B 121.37(18) ?
C13B C14B C15B 120.29(18) ?
C14B C15B C16B 119.32(19) ?
C15B C16B C11B 120.2(2) ?
C19 C18 Ru1 119.54(8) ?
C20 C19 C24 118.62(10) ?
C20 C19 C18 122.29(11) ?
C24 C19 C18 119.08(10) ?
C21 C20 C19 120.87(12) ?
C20 C21 C22 119.09(12) ?
C21 C22 C23 121.77(11) ?
C24 C23 C22 118.40(12) ?
O1 C24 C23 125.86(11) ?
O1 C24 C19 112.93(9) ?
C23 C24 C19 121.21(11) ?
O1 C25 C26 106.31(10) ?
O1 C25 C27 110.04(11) ?
C26 C25 C27 112.08(13) ?

loop_
_geom_bond_atom_site_label_1
_geom_bond_atom_site_label_2
_geom_bond_distance
_geom_bond_publ_flag
Ru1 C18 1.8329(11) yes
Ru1 C1 1.9611(11) yes
Ru1 O1 2.2979(8) yes
Ru1 Cl1 2.3445(3) yes
Ru1 Cl2 2.3523(3) yes
O1 C24 1.3766(14) ?
O1 C25 1.4664(14) ?
N1 C1 1.3550(14) ?
N1 C4 1.4352(16) ?
N1 C2 1.4742(16) ?
N2 C1 1.3503(15) ?
N2 C11B 1.399(6) ?
N2 C11 1.4316(16) ?
N2 C3 1.4794(15) ?
C2 C3 1.526(2) ?
C4 C9 1.383(2) ?
C4 C5 1.400(2) ?
C5 C6 1.397(2) ?
C5 C10 1.503(3) ?
C6 C7 1.382(3) ?
C7 C8 1.381(3) ?
C8 C9 1.400(2) ?
C11 C16 1.392(2) ?
C11 C12 1.402(2) ?
C12 C13 1.4038(19) ?
C12 C17 1.501(2) ?
C13 C14 1.386(2) ?
C14 C15 1.389(2) ?
C15 C16 1.3902(19) ?
C11B C16B 1.392(3) ?
C11B C12B 1.402(2) ?
C12B C13B 1.404(2) ?
C12B C17B 1.501(2) ?
C13B C14B 1.386(2) ?
C14B C15B 1.389(2) ?
C15B C16B 1.390(2) ?
C18 C19 1.4404(15) ?
C19 C20 1.4042(16) ?
C19 C24 1.4074(16) ?
C20 C21 1.3869(17) ?
C21 C22 1.392(2) ?
C22 C23 1.3952(18) ?
C23 C24 1.3912(16) ?
C25 C26 1.5167(19) ?
C25 C27 1.519(2) ?
